data_4061753
_journal_name_full Organometallics
_journal_paper_doi 10.1021/om050623r
_journal_year 2005
_chemical_formula_sum 'C52 H44 Ga2 N2'
_chemical_formula_weight 836.33
_space_group_IT_number 2
_symmetry_cell_setting triclinic
_symmetry_space_group_name_Hall '-P 1'
_symmetry_space_group_name_H-M 'P -1'
_cell_angle_alpha 74.324(16)
_cell_angle_beta 85.822(19)
_cell_angle_gamma 71.84(2)
_cell_formula_units_Z 2
_cell_length_a 10.384(7)
_cell_length_b 12.324(9)
_cell_length_c 18.056(14)
_cell_measurement_temperature 295(2)
_cell_volume 2114(3)
_diffrn_ambient_temperature 295(2)
_exptl_crystal_density_diffrn 1.314
_cod_database_code 4061753

loop_
_symmetry_equiv_pos_as_xyz
'x, y, z'
'-x, -y, -z'

loop_
_atom_site_label
_atom_site_type_symbol
_atom_site_fract_x
_atom_site_fract_y
_atom_site_fract_z
_atom_site_U_iso_or_equiv
_atom_site_adp_type
_atom_site_occupancy
_atom_site_symmetry_multiplicity
_atom_site_calc_flag
_atom_site_refinement_flags
_atom_site_disorder_assembly
_atom_site_disorder_group
Ga1 Ga 0.25903(5) 0.17357(4) 0.29590(3) 0.04666(19) Uani 1 1 d . . .
Ga2 Ga 0.34463(5) -0.05433(5) 0.22950(3) 0.04848(19) Uani 1 1 d . . .
N1 N 0.3035(3) 0.0131(3) 0.3725(2) 0.0459(10) Uani 1 1 d . . .
N2 N 0.3421(3) -0.0842(3) 0.3431(2) 0.0457(10) Uani 1 1 d . . .
C1 C 0.2888(4) -0.0239(4) 0.4497(3) 0.0465(12) Uani 1 1 d . . .
C2 C 0.3195(5) -0.1457(4) 0.4683(3) 0.0600(15) Uani 1 1 d . . .
H2 H 0.3176 -0.1950 0.5172 0.072 Uiso 1 1 calc R . .
C3 C 0.3530(5) -0.1802(4) 0.4024(3) 0.0499(13) Uani 1 1 d . . .
C4 C 0.2487(5) 0.0588(4) 0.4973(3) 0.0548(14) Uani 1 1 d . . .
C5 C 0.3218(6) 0.1336(4) 0.4990(3) 0.0730(17) Uani 1 1 d . . .
H5 H 0.3984 0.1320 0.4687 0.088 Uiso 1 1 calc R . .
C6 C 0.2836(8) 0.2111(5) 0.5447(4) 0.093(2) Uani 1 1 d . . .
H6 H 0.3362 0.2587 0.5474 0.112 Uiso 1 1 calc R . .
C7 C 0.1676(9) 0.2169(6) 0.5859(4) 0.104(2) Uani 1 1 d . . .
H7 H 0.1394 0.2708 0.6157 0.125 Uiso 1 1 calc R . .
C8 C 0.0934(7) 0.1459(7) 0.5841(4) 0.110(2) Uani 1 1 d . . .
H8 H 0.0140 0.1516 0.6122 0.132 Uiso 1 1 calc R . .
C9 C 0.1342(6) 0.0643(5) 0.5406(3) 0.0781(17) Uani 1 1 d . . .
H9 H 0.0840 0.0135 0.5409 0.094 Uiso 1 1 calc R . .
C10 C 0.3936(5) -0.3015(4) 0.3912(3) 0.0523(13) Uani 1 1 d . . .
C11 C 0.4890(5) -0.3361(4) 0.3393(3) 0.0601(14) Uani 1 1 d . . .
H11 H 0.5323 -0.2833 0.3101 0.072 Uiso 1 1 calc R . .
C12 C 0.5219(5) -0.4491(5) 0.3300(3) 0.0741(17) Uani 1 1 d . . .
H12 H 0.5875 -0.4719 0.2946 0.089 Uiso 1 1 calc R . .
C13 C 0.4598(5) -0.5270(5) 0.3716(4) 0.0751(17) Uani 1 1 d . . .
H13 H 0.4803 -0.6021 0.3639 0.090 Uiso 1 1 calc R . .
C14 C 0.3667(6) -0.4943(5) 0.4252(3) 0.0831(19) Uani 1 1 d . . .
H14 H 0.3266 -0.5487 0.4555 0.100 Uiso 1 1 calc R . .
C15 C 0.3311(5) -0.3809(5) 0.4350(3) 0.0700(16) Uani 1 1 d . . .
H15 H 0.2659 -0.3585 0.4706 0.084 Uiso 1 1 calc R . .
C16 C 0.1925(4) 0.1275(4) 0.2081(3) 0.0443(12) Uani 1 1 d . . .
C17 C 0.2239(5) 0.1739(4) 0.1327(3) 0.0569(14) Uani 1 1 d . . .
H17 H 0.3036 0.1945 0.1239 0.068 Uiso 1 1 calc R . .
C18 C 0.1461(7) 0.1913(5) 0.0704(4) 0.092(2) Uani 1 1 d . . .
H18 H 0.1734 0.2202 0.0207 0.111 Uiso 1 1 calc R . .
C19 C 0.0287(9) 0.1656(6) 0.0831(5) 0.118(3) Uani 1 1 d . . .
H19 H -0.0266 0.1787 0.0413 0.142 Uiso 1 1 calc R . .
C20 C -0.0139(6) 0.1194(5) 0.1574(5) 0.093(2) Uani 1 1 d . . .
H20 H -0.0955 0.1019 0.1649 0.112 Uiso 1 1 calc R . .
C21 C 0.0686(5) 0.1010(4) 0.2182(3) 0.0622(15) Uani 1 1 d . . .
H21 H 0.0422 0.0700 0.2677 0.075 Uiso 1 1 calc R . .
C22 C 0.4253(5) 0.2207(4) 0.2719(3) 0.0482(13) Uani 1 1 d . . .
C23 C 0.5467(5) 0.1574(4) 0.3088(3) 0.0595(14) Uani 1 1 d . . .
H23 H 0.5530 0.0881 0.3471 0.071 Uiso 1 1 calc R . .
C24 C 0.6620(5) 0.1954(5) 0.2899(4) 0.0812(18) Uani 1 1 d . . .
H24 H 0.7439 0.1508 0.3153 0.097 Uiso 1 1 calc R . .
C25 C 0.6540(6) 0.2992(6) 0.2335(4) 0.086(2) Uani 1 1 d . . .
H25 H 0.7304 0.3242 0.2207 0.103 Uiso 1 1 calc R . .
C26 C 0.5356(6) 0.3629(5) 0.1975(3) 0.0825(19) Uani 1 1 d . . .
H26 H 0.5295 0.4328 0.1599 0.099 Uiso 1 1 calc R . .
C27 C 0.4218(5) 0.3251(5) 0.2163(3) 0.0706(16) Uani 1 1 d . . .
H27 H 0.3403 0.3711 0.1909 0.085 Uiso 1 1 calc R . .
C28 C 0.1077(4) 0.2836(4) 0.3360(3) 0.0467(12) Uani 1 1 d . . .
C29 C -0.0215(5) 0.2733(4) 0.3496(3) 0.0683(16) Uani 1 1 d . . .
H29 H -0.0412 0.2101 0.3394 0.082 Uiso 1 1 calc R . .
C30 C -0.1217(5) 0.3551(5) 0.3781(3) 0.0752(17) Uani 1 1 d . . .
H30 H -0.2075 0.3457 0.3864 0.090 Uiso 1 1 calc R . .
C31 C -0.0985(6) 0.4477(5) 0.3940(3) 0.0838(19) Uani 1 1 d . . .
H31 H -0.1671 0.5021 0.4130 0.101 Uiso 1 1 calc R . .
C32 C 0.0316(6) 0.4610(5) 0.3815(3) 0.0824(18) Uani 1 1 d . . .
H32 H 0.0516 0.5234 0.3926 0.099 Uiso 1 1 calc R . .
C33 C 0.1286(5) 0.3785(5) 0.3522(3) 0.0707(16) Uani 1 1 d . . .
H33 H 0.2141 0.3884 0.3428 0.085 Uiso 1 1 calc R . .
C34 C 0.5232(5) -0.0452(4) 0.1885(3) 0.0512(13) Uani 1 1 d . . .
C35 C 0.6343(5) -0.0828(4) 0.2359(3) 0.0609(15) Uani 1 1 d . . .
H35 H 0.6226 -0.1032 0.2889 0.073 Uiso 1 1 calc R . .
C36 C 0.7619(5) -0.0913(5) 0.2077(4) 0.0796(18) Uani 1 1 d . . .
H36 H 0.8353 -0.1195 0.2417 0.096 Uiso 1 1 calc R . .
C37 C 0.7831(6) -0.0591(5) 0.1305(4) 0.0839(19) Uani 1 1 d . . .
H37 H 0.8700 -0.0644 0.1117 0.101 Uiso 1 1 calc R . .
C38 C 0.6728(6) -0.0182(5) 0.0804(3) 0.0858(19) Uani 1 1 d . . .
H38 H 0.6850 0.0033 0.0275 0.103 Uiso 1 1 calc R . .
C39 C 0.5445(5) -0.0099(4) 0.1101(3) 0.0680(16) Uani 1 1 d . . .
H39 H 0.4704 0.0203 0.0765 0.082 Uiso 1 1 calc R . .
C40 C 0.2613(4) -0.1551(4) 0.1954(3) 0.0495(13) Uani 1 1 d . . .
C41 C 0.1717(5) -0.2094(5) 0.2369(3) 0.0786(18) Uani 1 1 d . . .
H41 H 0.1432 -0.1948 0.2843 0.094 Uiso 1 1 calc R . .
C42 C 0.1222(6) -0.2845(5) 0.2112(4) 0.092(2) Uani 1 1 d . . .
H42 H 0.0642 -0.3218 0.2416 0.111 Uiso 1 1 calc R . .
C43 C 0.1592(8) -0.3033(6) 0.1407(4) 0.119(3) Uani 1 1 d . . .
H43 H 0.1254 -0.3524 0.1219 0.142 Uiso 1 1 calc R . .
C44 C 0.2454(9) -0.2500(7) 0.0989(4) 0.160(4) Uani 1 1 d . . .
H44 H 0.2718 -0.2618 0.0506 0.192 Uiso 1 1 calc R . .
C45 C 0.2936(7) -0.1790(6) 0.1271(3) 0.104(2) Uani 1 1 d . . .
H45 H 0.3538 -0.1441 0.0968 0.125 Uiso 1 1 calc R . .

loop_
_atom_site_aniso_label
_atom_site_aniso_U_11
_atom_site_aniso_U_22
_atom_site_aniso_U_33
_atom_site_aniso_U_23
_atom_site_aniso_U_13
_atom_site_aniso_U_12
Ga1 0.0462(4) 0.0439(4) 0.0538(4) -0.0136(3) 0.0034(3) -0.0191(3)
Ga2 0.0497(4) 0.0508(4) 0.0498(4) -0.0180(3) 0.0063(3) -0.0191(3)
N1 0.049(2) 0.036(2) 0.056(3) -0.014(2) 0.002(2) -0.0162(19)
N2 0.055(2) 0.038(2) 0.048(3) -0.016(2) 0.009(2) -0.018(2)
C1 0.056(3) 0.051(3) 0.040(3) -0.016(3) 0.005(3) -0.023(3)
C2 0.080(4) 0.050(4) 0.050(4) -0.004(3) 0.016(3) -0.032(3)
C3 0.058(3) 0.041(3) 0.057(4) -0.018(3) 0.011(3) -0.020(3)
C4 0.078(4) 0.049(4) 0.035(3) -0.011(3) -0.003(3) -0.016(3)
C5 0.109(5) 0.053(4) 0.066(4) -0.028(3) 0.013(3) -0.030(3)
C6 0.166(7) 0.061(4) 0.061(5) -0.013(4) -0.026(5) -0.042(5)
C7 0.151(8) 0.067(5) 0.082(6) -0.034(4) -0.007(5) 0.000(5)
C8 0.099(6) 0.144(7) 0.096(6) -0.068(5) 0.022(4) -0.022(5)
C9 0.077(4) 0.095(5) 0.076(5) -0.042(4) 0.024(4) -0.033(4)
C10 0.064(3) 0.046(3) 0.050(4) -0.013(3) 0.010(3) -0.021(3)
C11 0.055(3) 0.041(3) 0.080(4) -0.010(3) 0.011(3) -0.017(3)
C12 0.069(4) 0.062(4) 0.093(5) -0.036(4) 0.016(3) -0.013(3)
C13 0.078(4) 0.045(4) 0.101(5) -0.019(4) 0.007(4) -0.019(3)
C14 0.124(5) 0.057(4) 0.086(5) -0.021(3) 0.019(4) -0.053(4)
C15 0.096(4) 0.062(4) 0.062(4) -0.023(3) 0.027(3) -0.039(3)
C16 0.041(3) 0.046(3) 0.049(4) -0.015(3) 0.002(2) -0.015(2)
C17 0.062(4) 0.043(3) 0.069(4) -0.019(3) -0.009(3) -0.015(3)
C18 0.102(6) 0.093(5) 0.080(5) -0.021(4) -0.016(5) -0.025(4)
C19 0.128(7) 0.113(6) 0.109(7) -0.029(5) -0.059(6) -0.017(5)
C20 0.069(4) 0.086(5) 0.142(7) -0.051(5) -0.024(5) -0.023(4)
C21 0.056(3) 0.063(4) 0.078(4) -0.037(3) 0.001(3) -0.016(3)
C22 0.047(3) 0.047(3) 0.054(4) -0.022(3) 0.007(3) -0.014(3)
C23 0.062(4) 0.058(4) 0.069(4) -0.019(3) 0.005(3) -0.030(3)
C24 0.052(4) 0.085(5) 0.120(6) -0.054(4) 0.011(3) -0.019(3)
C25 0.088(5) 0.094(5) 0.099(6) -0.027(4) 0.029(4) -0.064(4)
C26 0.095(5) 0.093(5) 0.069(5) 0.000(4) 0.008(4) -0.062(4)
C27 0.072(4) 0.073(4) 0.063(4) 0.003(3) -0.012(3) -0.030(3)
C28 0.053(3) 0.039(3) 0.049(3) -0.010(2) 0.004(2) -0.018(3)
C29 0.052(3) 0.058(4) 0.098(5) -0.030(3) 0.022(3) -0.018(3)
C30 0.060(4) 0.074(4) 0.089(5) -0.016(4) 0.020(3) -0.026(3)
C31 0.079(5) 0.056(4) 0.105(5) -0.029(4) 0.031(4) -0.004(3)
C32 0.088(5) 0.053(4) 0.118(5) -0.044(4) 0.019(4) -0.024(4)
C33 0.058(4) 0.068(4) 0.094(5) -0.028(4) 0.008(3) -0.025(3)
C34 0.059(3) 0.047(3) 0.049(4) -0.014(3) 0.002(3) -0.016(3)
C35 0.055(4) 0.061(4) 0.069(4) -0.016(3) 0.007(3) -0.022(3)
C36 0.060(4) 0.105(5) 0.085(5) -0.025(4) 0.004(4) -0.040(4)
C37 0.062(4) 0.105(5) 0.101(6) -0.039(4) 0.031(4) -0.045(4)
C38 0.094(5) 0.117(5) 0.063(4) -0.025(4) 0.024(4) -0.060(4)
C39 0.058(4) 0.094(4) 0.055(4) -0.016(3) 0.008(3) -0.033(3)
C40 0.053(3) 0.052(3) 0.048(4) -0.017(3) 0.001(3) -0.018(3)
C41 0.072(4) 0.092(5) 0.087(5) -0.036(4) 0.018(3) -0.039(4)
C42 0.084(5) 0.091(5) 0.126(6) -0.033(5) 0.000(4) -0.055(4)
C43 0.159(7) 0.144(7) 0.108(7) -0.080(6) 0.019(5) -0.087(6)
C44 0.240(9) 0.227(10) 0.126(7) -0.117(7) 0.078(7) -0.186(9)
C45 0.158(6) 0.132(6) 0.078(5) -0.049(4) 0.035(4) -0.111(5)

loop_
_geom_bond_atom_site_label_1
_geom_bond_atom_site_label_2
_geom_bond_distance
_geom_bond_site_symmetry_2
_geom_bond_publ_flag
Ga1 C28 1.967(5) . ?
Ga1 C22 1.972(4) . ?
Ga1 N1 2.021(4) . ?
Ga1 C16 2.051(5) . ?
Ga2 C40 1.958(4) . ?
Ga2 C34 1.971(5) . ?
Ga2 N2 1.983(4) . ?
Ga2 C16 2.254(5) . ?
N1 C1 1.357(5) . ?
N1 N2 1.377(4) . ?
N2 C3 1.344(5) . ?
C1 C2 1.383(6) . ?
C1 C4 1.452(6) . ?
C2 C3 1.356(6) . ?
C3 C10 1.487(6) . ?
C4 C5 1.372(6) . ?
C4 C9 1.369(6) . ?
C5 C6 1.375(7) . ?
C6 C7 1.362(8) . ?
C7 C8 1.341(8) . ?
C8 C9 1.386(7) . ?
C10 C11 1.363(6) . ?
C10 C15 1.381(6) . ?
C11 C12 1.381(6) . ?
C12 C13 1.352(6) . ?
C13 C14 1.365(7) . ?
C14 C15 1.387(6) . ?
C16 C17 1.385(6) . ?
C16 C21 1.411(6) . ?
C17 C18 1.362(7) . ?
C18 C19 1.342(8) . ?
C19 C20 1.404(8) . ?
C20 C21 1.369(7) . ?
C22 C23 1.368(6) . ?
C22 C27 1.393(6) . ?
C23 C24 1.404(6) . ?
C24 C25 1.387(7) . ?
C25 C26 1.337(7) . ?
C26 C27 1.389(6) . ?
C28 C33 1.361(6) . ?
C28 C29 1.385(6) . ?
C29 C30 1.383(6) . ?
C30 C31 1.344(7) . ?
C31 C32 1.405(7) . ?
C32 C33 1.380(6) . ?
C34 C35 1.369(6) . ?
C34 C39 1.388(6) . ?
C35 C36 1.368(6) . ?
C36 C37 1.364(7) . ?
C37 C38 1.389(7) . ?
C38 C39 1.383(6) . ?
C40 C45 1.340(6) . ?
C40 C41 1.375(6) . ?
C41 C42 1.378(7) . ?
C42 C43 1.361(8) . ?
C43 C44 1.343(8) . ?
C44 C45 1.351(7) . ?
